data_2104051
loop_
_publ_author_name
'Janik, Alicja'
'Jarocha, Monika'
'Stadnicka, Katarzyna'

_publ_section_title
;
 Pseudopolymorphism of <i>N</i>-acetyl-<small>L</small>-phenylalanine
 methyl ester
;
_journal_coeditor_code BM5052
_journal_issue 2
_journal_name_full 'Acta Crystallographica Section B'
_journal_page_first 223
_journal_page_last 229
_journal_paper_doi 10.1107/S010876810800219X
_journal_volume 64
_journal_year 2008
_chemical_formula_moiety '2(C12 H15 N O3), H2 O'
_chemical_formula_sum 'C24 H32 N2 O7'
_chemical_formula_weight 460.52
_chemical_name_systematic
;
N-Acetyl-L-phenylalanine methyl ester hemihydrate
;
_space_group_IT_number 92
_symmetry_cell_setting tetragonal
_symmetry_space_group_name_Hall 'P 4abw 2nw'
_symmetry_space_group_name_H-M 'P 41 21 2'
_cell_angle_alpha 90.00
_cell_angle_beta 90.00
_cell_angle_gamma 90.00
_cell_formula_units_Z 4
_cell_length_a 7.15820(10)
_cell_length_b 7.15820(10)
_cell_length_c 47.5286(6)
_cell_measurement_reflns_used 3565
_cell_measurement_temperature 293(2)
_cell_measurement_theta_max 33.728
_cell_measurement_theta_min 2.910
_cell_volume 2435.36(6)
_computing_cell_refinement 'DENZO-SMN (Otwinowski & Minor, 1997)'
_computing_data_collection 'COLLECT (Nonius, 1997)'
_computing_data_reduction 'HKL DENZO and Scalepack (Otwinowski & Minor, 1997)'
_computing_molecular_graphics
;
 PLATON (Spek, 2003); ORTEP3 for Windows (Farrugia, 1997); MERCURY (Version
 1.4; Macrae et al., 2006)
;
_computing_publication_material 'SHELXL97 (Sheldrick, 1997)'
_computing_structure_refinement 'SHELXL97 (Sheldrick, 1997)'
_computing_structure_solution 'SIR92 (Altomare et al., 1994)'
_diffrn_ambient_temperature 293(2)
_diffrn_detector_area_resol_mean 9
_diffrn_measured_fraction_theta_full 0.974
_diffrn_measured_fraction_theta_max 0.974
_diffrn_measurement_device_type KappaCCD
_diffrn_measurement_method '\w scans at \c = 55 deg'
_diffrn_radiation_monochromator 'horizontally mounted graphite crystal'
_diffrn_radiation_source 'fine-focus sealed tube'
_diffrn_radiation_type MoK\a
_diffrn_radiation_wavelength 0.71073
_diffrn_reflns_av_R_equivalents 0.0260
_diffrn_reflns_av_sigmaI/netI 0.0408
_diffrn_reflns_limit_h_max 9
_diffrn_reflns_limit_h_min -9
_diffrn_reflns_limit_k_max 6
_diffrn_reflns_limit_k_min -6
_diffrn_reflns_limit_l_max 61
_diffrn_reflns_limit_l_min -61
_diffrn_reflns_number 11430
_diffrn_reflns_theta_full 27.50
_diffrn_reflns_theta_max 27.50
_diffrn_reflns_theta_min 2.97
_exptl_absorpt_coefficient_mu 0.092
_exptl_absorpt_correction_T_max 0.9890
_exptl_absorpt_correction_T_min 0.9710
_exptl_absorpt_correction_type multi-scan
_exptl_absorpt_process_details 'HKL DENZO and Scalepack (Otwinowski & Minor, 1997)'
_exptl_crystal_colour colourless
_exptl_crystal_density_diffrn 1.256
_exptl_crystal_density_method 'not measured'
_exptl_crystal_description prism
_exptl_crystal_F_000 984
_exptl_crystal_size_max 0.32
_exptl_crystal_size_mid 0.12
_exptl_crystal_size_min 0.12
_refine_diff_density_max 0.165
_refine_diff_density_min -0.171
_refine_ls_extinction_coef 0.019(3)
_refine_ls_extinction_expression Fc^*^=kFc[1+0.001xFc^2^\l^3^/sin(2\q)]^-1/4^
_refine_ls_extinction_method SHELXL
_refine_ls_goodness_of_fit_ref 1.064
_refine_ls_hydrogen_treatment constr
_refine_ls_matrix_type full
_refine_ls_number_parameters 152
_refine_ls_number_reflns 1738
_refine_ls_number_restraints 0
_refine_ls_restrained_S_all 1.064
_refine_ls_R_factor_all 0.0673
_refine_ls_R_factor_gt 0.0446
_refine_ls_shift/su_max 0.000
_refine_ls_shift/su_mean 0.000
_refine_ls_structure_factor_coef Fsqd
_refine_ls_weighting_details 'w=1/[\s^2^(Fo^2^)+(0.0566P)^2^+0.2801P] where P=(Fo^2^+2Fc^2^)/3'
_refine_ls_weighting_scheme calc
_refine_ls_wR_factor_gt 0.1102
_refine_ls_wR_factor_ref 0.1192
_reflns_number_gt 1270
_reflns_number_total 1738
_reflns_threshold_expression >2sigma(I)
_cod_data_source_file bm5052.cif
_cod_data_source_block IIa
_cod_database_code 2104051

loop_
_symmetry_equiv_pos_as_xyz
'x, y, z'
'-x, -y, z+1/2'
'x+1/2, -y+1/2, -z+3/4'
'-x+1/2, y+1/2, -z+1/4'
'-y, -x, -z+1/2'
'y, x, -z'
'y+1/2, -x+1/2, z+3/4'
'-y+1/2, x+1/2, z+1/4'

loop_
_atom_site_type_symbol
_atom_site_label
_atom_site_fract_x
_atom_site_fract_y
_atom_site_fract_z
_atom_site_U_iso_or_equiv
_atom_site_adp_type
_atom_site_calc_flag
_atom_site_refinement_flags
_atom_site_occupancy
N N1 0.1621(3) 0.1351(3) 0.21800(3) 0.0401(5) Uani d . 1
H H1 0.1807 0.0253 0.2256 0.048 Uiso d R 1
C C1 -0.1544(4) 0.1807(4) 0.19968(5) 0.0443(6) Uani d . 1
O O1 -0.2369(3) 0.1170(4) 0.21906(4) 0.0745(7) Uani d . 1
C C2 0.0499(3) 0.1447(3) 0.19260(4) 0.0398(6) Uani d . 1
H H2 0.0962 0.2468 0.1808 0.048 Uiso calc R 1
O O2 -0.2328(2) 0.2886(3) 0.18015(3) 0.0531(5) Uani d . 1
C C3 0.0631(3) -0.0394(4) 0.17608(5) 0.0446(6) Uani d . 1
H H3A 0.0402 -0.1426 0.1888 0.054 Uiso calc R 1
H H3B -0.0342 -0.0412 0.1619 0.054 Uiso calc R 1
C C4 0.2496(3) -0.0680(3) 0.16196(5) 0.0401(6) Uani d . 1
C C5 0.2855(4) 0.0142(4) 0.13604(5) 0.0487(7) Uani d . 1
H H5 0.1934 0.0857 0.1274 0.058 Uiso calc R 1
C C6 0.3884(4) -0.1737(4) 0.17408(5) 0.0452(6) Uani d . 1
H H6 0.3666 -0.2316 0.1913 0.054 Uiso calc R 1
C C7 0.4556(4) -0.0087(4) 0.12293(5) 0.0560(8) Uani d . 1
H H7 0.4774 0.0470 0.1056 0.067 Uiso calc R 1
C C8 0.5602(4) -0.1952(4) 0.16101(5) 0.0519(7) Uani d . 1
H H8 0.6534 -0.2653 0.1696 0.062 Uiso calc R 1
C C9 0.5931(4) -0.1137(4) 0.13546(5) 0.0558(7) Uani d . 1
H H9 0.7079 -0.1292 0.1266 0.067 Uiso calc R 1
C C10 0.2155(3) 0.2901(4) 0.23140(5) 0.0416(6) Uani d . 1
O O10 0.1785(3) 0.4469(3) 0.22203(4) 0.0571(5) Uani d . 1
C C11 0.3251(4) 0.2628(4) 0.25810(5) 0.0574(8) Uani d . 1
H H11A 0.4532 0.2967 0.2549 0.069 Uiso calc R 1
H H11B 0.3185 0.1341 0.2637 0.069 Uiso calc R 1
H H11C 0.2737 0.3401 0.2727 0.069 Uiso calc R 1
C C12 -0.4319(4) 0.3171(4) 0.18295(6) 0.0593(8) Uani d . 1
H H12A -0.4754 0.3952 0.1679 0.071 Uiso calc R 1
H H12B -0.4578 0.3763 0.2006 0.071 Uiso calc R 1
H H12C -0.4947 0.1987 0.1822 0.071 Uiso calc R 1
O O5 0.2188(2) -0.2188(2) 0.2500 0.0471(6) Uani d S 1
H H51 0.3284 -0.1991 0.2565 0.057 Uiso d R 1

loop_
_atom_site_aniso_label
_atom_site_aniso_U_11
_atom_site_aniso_U_22
_atom_site_aniso_U_33
_atom_site_aniso_U_12
_atom_site_aniso_U_13
_atom_site_aniso_U_23
N1 0.0437(12) 0.0337(11) 0.0428(10) 0.0011(9) -0.0066(9) -0.0036(9)
C1 0.0439(15) 0.0470(15) 0.0421(12) 0.0025(12) -0.0001(11) -0.0038(12)
O1 0.0538(13) 0.1087(19) 0.0611(11) 0.0080(12) 0.0146(10) 0.0282(12)
C2 0.0386(13) 0.0415(14) 0.0392(11) -0.0022(11) 0.0007(11) -0.0025(11)
O2 0.0395(10) 0.0621(12) 0.0577(10) 0.0069(9) 0.0024(8) 0.0097(9)
C3 0.0400(14) 0.0464(15) 0.0474(13) -0.0018(11) -0.0020(11) -0.0083(12)
C4 0.0438(15) 0.0384(14) 0.0381(11) -0.0017(11) -0.0010(10) -0.0103(10)
C5 0.0549(17) 0.0468(16) 0.0446(13) 0.0059(13) -0.0026(13) -0.0027(11)
C6 0.0481(15) 0.0491(16) 0.0383(11) -0.0003(12) -0.0021(11) 0.0008(11)
C7 0.068(2) 0.0572(18) 0.0431(13) -0.0035(15) 0.0061(14) 0.0006(13)
C8 0.0432(15) 0.0573(18) 0.0552(14) 0.0048(13) -0.0059(12) -0.0030(14)
C9 0.0475(17) 0.065(2) 0.0550(14) -0.0032(15) 0.0093(13) -0.0114(15)
C10 0.0380(13) 0.0429(15) 0.0439(12) -0.0014(12) 0.0028(11) -0.0077(12)
O10 0.0740(14) 0.0366(10) 0.0606(10) 0.0006(10) -0.0076(10) -0.0084(9)
C11 0.0646(19) 0.0596(18) 0.0479(14) -0.0038(14) -0.0093(13) -0.0077(12)
C12 0.0404(16) 0.0607(19) 0.0770(18) 0.0048(14) -0.0031(14) -0.0018(16)
O5 0.0415(9) 0.0415(9) 0.0585(13) 0.0010(11) -0.0076(8) -0.0076(8)

loop_
_atom_type_symbol
_atom_type_description
_atom_type_scat_dispersion_real
_atom_type_scat_dispersion_imag
_atom_type_scat_source
C C 0.0033 0.0000 'International Tables Vol C Tables 4.2.6.8 and 6.1.1.4'
H H 0.0000 0.0000 'International Tables Vol C Tables 4.2.6.8 and 6.1.1.4'
N N 0.0061 0.0000 'International Tables Vol C Tables 4.2.6.8 and 6.1.1.4'
O O 0.0106 0.0000 'International Tables Vol C Tables 4.2.6.8 and 6.1.1.4'

loop_
_geom_angle_atom_site_label_1
_geom_angle_atom_site_label_2
_geom_angle_atom_site_label_3
_geom_angle
C10 N1 C2 121.0(2)
C10 N1 H1 120.4
C2 N1 H1 118.0
O1 C1 O2 123.7(2)
O1 C1 C2 125.8(3)
O2 C1 C2 110.5(2)
N1 C2 C1 110.85(19)
N1 C2 C3 110.5(2)
C1 C2 C3 108.5(2)
N1 C2 H2 109.0
C1 C2 H2 109.0
C3 C2 H2 109.0
C1 O2 C12 115.7(2)
C4 C3 C2 113.4(2)
C4 C3 H3A 108.9
C2 C3 H3A 108.9
C4 C3 H3B 108.9
C2 C3 H3B 108.9
H3A C3 H3B 107.7
C6 C4 C5 118.1(2)
C6 C4 C3 121.9(2)
C5 C4 C3 120.0(2)
C7 C5 C4 121.0(2)
C7 C5 H5 119.5
C4 C5 H5 119.5
C4 C6 C8 120.9(2)
C4 C6 H6 119.5
C8 C6 H6 119.5
C9 C7 C5 120.1(3)
C9 C7 H7 119.9
C5 C7 H7 119.9
C9 C8 C6 120.2(3)
C9 C8 H8 119.9
C6 C8 H8 119.9
C8 C9 C7 119.7(3)
C8 C9 H9 120.2
C7 C9 H9 120.2
O10 C10 N1 121.4(2)
O10 C10 C11 122.2(2)
N1 C10 C11 116.3(2)
C10 C11 H11A 109.5
C10 C11 H11B 109.5
H11A C11 H11B 109.5
C10 C11 H11C 109.5
H11A C11 H11C 109.5
H11B C11 H11C 109.5
O2 C12 H12A 109.5
O2 C12 H12B 109.5
H12A C12 H12B 109.5
O2 C12 H12C 109.5
H12A C12 H12C 109.5
H12B C12 H12C 109.5

loop_
_geom_bond_atom_site_label_1
_geom_bond_atom_site_label_2
_geom_bond_distance
N1 C10 1.335(3)
N1 C2 1.452(3)
N1 H1 0.8752
C1 O1 1.186(3)
C1 O2 1.332(3)
C1 C2 1.523(3)
C2 C3 1.537(3)
C2 H2 0.9800
O2 C12 1.445(3)
C3 C4 1.509(3)
C3 H3A 0.9700
C3 H3B 0.9700
C4 C6 1.375(3)
C4 C5 1.389(3)
C5 C7 1.377(4)
C5 H5 0.9300
C6 C8 1.387(4)
C6 H6 0.9300
C7 C9 1.374(4)
C7 H7 0.9300
C8 C9 1.368(4)
C8 H8 0.9300
C9 H9 0.9300
C10 O10 1.236(3)
C10 C11 1.505(3)
C11 H11A 0.9600
C11 H11B 0.9600
C11 H11C 0.9600
C12 H12A 0.9600
C12 H12B 0.9600
C12 H12C 0.9600
O5 H51 0.8547

loop_
_geom_hbond_atom_site_label_D
_geom_hbond_atom_site_label_H
_geom_hbond_atom_site_label_A
_geom_hbond_site_symmetry_A
_geom_hbond_distance_DH
_geom_hbond_distance_HA
_geom_hbond_distance_DA
_geom_hbond_angle_DHA
N1 H1 O5 . 0.88 2.11 2.983(3) 171
O5 H51 O10 5_655 0.85 1.91 2.753(2) 168
C11 H11B O10 5_655 0.96 2.88 3.679(4) 142
C12 H12B O10 1_455 0.96 2.84 3.477(3) 125
C11 H11C O1 5 0.96 2.92 3.351(4) 109
C5 H5 CG1 4 0.93 2.82 3.66(4) 151
C12 H12C CG1 1_455 0.96 2.62 3.44(5) 143

loop_
_geom_torsion_atom_site_label_1
_geom_torsion_atom_site_label_2
_geom_torsion_atom_site_label_3
_geom_torsion_atom_site_label_4
_geom_torsion
C10 N1 C2 C1 -78.8(3)
C10 N1 C2 C3 160.8(2)
O1 C1 C2 N1 -38.1(4)
O2 C1 C2 N1 144.9(2)
O1 C1 C2 C3 83.5(3)
O2 C1 C2 C3 -93.6(2)
O1 C1 O2 C12 -3.3(4)
C2 C1 O2 C12 173.9(2)
N1 C2 C3 C4 -72.0(3)
C1 C2 C3 C4 166.3(2)
C2 C3 C4 C6 96.8(3)
C2 C3 C4 C5 -82.9(3)
C6 C4 C5 C7 -0.4(4)
C3 C4 C5 C7 179.4(2)
C5 C4 C6 C8 1.0(4)
C3 C4 C6 C8 -178.7(2)
C4 C5 C7 C9 -0.1(4)
C4 C6 C8 C9 -1.2(4)
C6 C8 C9 C7 0.7(4)
C5 C7 C9 C8 0.0(4)
C2 N1 C10 O10 -3.3(3)
C2 N1 C10 C11 177.7(2)

loop_
_cod_related_entry_id
_cod_related_entry_database
_cod_related_entry_code
1 ChemSpider 21195079
